data_8101053
loop_
_publ_author_name
'Pauly, J.'
'Winter, M.'
'Hegetschweiler, K.'
'Hazenkamp, M. F.'
'Bachmann, F.'
'Dannacher, J.'

_publ_section_title
;
Crystal structure of acetato-aqua-[N,N'-bis(4-methoxy-salicylidene)
ethane-1,2-diaminato]-manganese(III) hydrate, C~20~H~23~MnN~2~O~7~ 
&#x00B7; H~2~O
;
_journal_issue 3
_journal_name_full 'Zeitschrift f\"ur Kristallographie - New Crystal Structures'
_journal_page_first 477
_journal_page_last 478
_journal_volume 216
_journal_year 2001
_chemical_formula_structural 'C20 H23 Mn N2 O8'
_chemical_formula_sum 'C20 H23 Mn N2 O8'
_chemical_formula_weight 476.36
_space_group_IT_number 61
_symmetry_cell_setting orthorhombic
_symmetry_space_group_name_Hall '-P 2ac 2ab'
_symmetry_space_group_name_H-M 'P b c a'
_cell_angle_alpha 90.00
_cell_angle_beta 90.00
_cell_angle_gamma 90.00
_cell_formula_units_Z 8
_cell_length_a 12.158(4)
_cell_length_b 13.915(4)
_cell_length_c 24.747(5)
_cell_measurement_temperature 293(2)
_cell_volume 4186.7(21)
_diffrn_ambient_temperature 293(2)
_exptl_crystal_density_diffrn 1.511
_refine_ls_R_factor_obs 0.0566
_refine_ls_wR_factor_obs 0.1128
_cod_database_code 8101053

loop_
_symmetry_equiv_pos_as_xyz
'x, y, z'
'-x+1/2, -y, z+1/2'
'-x, y+1/2, -z+1/2'
'x+1/2, -y+1/2, -z'
'-x, -y, -z'
'x-1/2, y, -z-1/2'
'x, -y-1/2, z-1/2'
'-x-1/2, y-1/2, z'

loop_
_atom_site_aniso_label
_atom_site_aniso_U_11
_atom_site_aniso_U_22
_atom_site_aniso_U_33
_atom_site_aniso_U_23
_atom_site_aniso_U_13
_atom_site_aniso_U_12
Mn1 0.0355(4) 0.0519(4) 0.0516(5) 0.0021(4) -0.0066(4) 0.0033(4)
O1 0.043(2) 0.067(2) 0.050(2) -0.003(2) -0.004(2) 0.012(2)
C1 0.049(3) 0.044(3) 0.049(3) -0.002(3) 0.003(3) -0.005(3)
C2 0.050(3) 0.051(3) 0.052(3) -0.002(3) 0.002(3) -0.002(3)
C3 0.064(4) 0.059(4) 0.061(4) -0.002(3) 0.009(3) -0.007(3)
O31 0.060(3) 0.100(4) 0.073(3) -0.008(3) 0.020(2) -0.003(3)
C32 0.061(4) 0.111(6) 0.082(5) -0.004(4) 0.012(4) -0.001(4)
C4 0.084(5) 0.096(5) 0.047(4) -0.007(4) 0.008(4) -0.017(4)
C5 0.071(4) 0.097(5) 0.056(4) -0.005(4) -0.008(3) -0.009(4)
C6 0.059(4) 0.060(4) 0.054(4) -0.002(3) -0.005(3) -0.002(3)
C7 0.064(4) 0.064(4) 0.059(4) -0.002(3) -0.021(3) -0.002(3)
N8 0.041(3) 0.063(3) 0.067(3) -0.003(3) -0.016(2) 0.002(3)
C9 0.052(4) 0.103(5) 0.081(4) -0.010(4) -0.028(3) 0.014(4)
C10 0.044(3) 0.115(6) 0.077(4) 0.019(4) -0.016(3) 0.022(4)
N11 0.032(2) 0.058(3) 0.064(3) 0.010(2) -0.005(2) 0.006(2)
C12 0.035(3) 0.059(4) 0.067(4) 0.005(3) 0.008(3) 0.002(3)
C13 0.044(3) 0.045(3) 0.057(3) 0.005(3) 0.001(3) 0.000(3)
C14 0.048(4) 0.054(4) 0.079(4) 0.006(3) 0.012(3) 0.004(3)
C15 0.058(4) 0.074(4) 0.065(4) -0.001(3) 0.017(3) -0.003(3)
C16 0.057(4) 0.054(4) 0.056(4) 0.004(3) 0.003(3) -0.012(3)
O161 0.071(3) 0.107(4) 0.047(2) 0.002(2) 0.000(2) -0.013(3)
C162 0.077(5) 0.114(6) 0.060(4) 0.017(4) -0.021(3) -0.021(5)
C17 0.049(3) 0.053(3) 0.052(3) 0.008(3) 0.001(3) 0.000(3)
C18 0.039(3) 0.040(3) 0.054(3) 0.008(3) 0.002(3) -0.003(3)
O18 0.037(2) 0.075(2) 0.045(2) 0.004(2) -0.002(2) 0.003(2)
O19 0.044(2) 0.064(3) 0.082(3) -0.002(2) 0.004(2) 0.000(2)
O20 0.110(4) 0.099(4) 0.099(4) 0.001(3) 0.000(3) 0.027(3)
C19 0.042(3) 0.041(3) 0.057(3) 0.011(3) -0.015(3) 0.001(3)
C20 0.121(6) 0.102(6) 0.087(5) -0.008(4) -0.010(5) -0.004(5)
O21 0.064(3) 0.054(2) 0.134(4) 0.025(3) -0.027(3) -0.008(2)
O22 0.096(16) 0.151(24) 0.102(17) 0.054(15) -0.048(15) -0.029(17)
O22' 0.134(15) 0.243(34) 0.060(8) 0.033(14) 0.022(9) 0.052(15)

loop_
_atom_site_label
_atom_site_type_symbol
_atom_site_fract_x
_atom_site_fract_y
_atom_site_fract_z
_atom_site_U_iso_or_equiv
_atom_site_thermal_displace_type
_atom_site_occupancy
_atom_site_calc_flag
_atom_site_refinement_flags
_atom_site_disorder_group
Mn1 Mn 0.09212(6) 0.84995(6) 0.04224(3) 0.0463(3) Uani 1 d . .
O1 O -0.0465(3) 0.8914(3) 0.06786(14) 0.0531(9) Uani 1 d . .
C1 C -0.0794(4) 0.9014(4) 0.1184(2) 0.0473(13) Uani 1 d . .
C2 C -0.1898(4) 0.9242(4) 0.1276(2) 0.0510(14) Uani 1 d . .
H2 H -0.2369(4) 0.9325(4) 0.0984(2) 0.061 Uiso 1 calc R .
C3 C -0.2297(5) 0.9347(4) 0.1794(2) 0.062(2) Uani 1 d . .
O31 O -0.3368(4) 0.9546(3) 0.1919(2) 0.0777(13) Uani 1 d . .
C32 C -0.4141(5) 0.9593(5) 0.1487(3) 0.085(2) Uani 1 d . .
H32A H -0.4858(9) 0.9735(33) 0.1629(3) 0.127 Uiso 1 calc R .
H32B H -0.4161(28) 0.8987(11) 0.1302(12) 0.127 Uiso 1 calc R .
H32C H -0.3926(21) 1.0089(23) 0.1239(10) 0.127 Uiso 1 calc R .
C4 C -0.1592(6) 0.9242(5) 0.2233(2) 0.076(2) Uani 1 d . .
H4 H -0.1854(6) 0.9326(5) 0.2583(2) 0.091 Uiso 1 calc R .
C5 C -0.0534(6) 0.9018(5) 0.2148(2) 0.075(2) Uani 1 d . .
H5 H -0.0077(6) 0.8942(5) 0.2446(2) 0.090 Uiso 1 calc R .
C6 C -0.0084(5) 0.8894(4) 0.1631(2) 0.0577(15) Uani 1 d . .
C7 C 0.1056(5) 0.8713(4) 0.1587(2) 0.062(2) Uani 1 d . .
H7 H 0.1451(5) 0.8678(4) 0.1908(2) 0.075 Uiso 1 calc R .
N8 N 0.1602(4) 0.8590(3) 0.1145(2) 0.0572(12) Uani 1 d . .
C9 C 0.2802(5) 0.8484(5) 0.1145(3) 0.079(2) Uani 1 d . .
H9A H 0.3147(5) 0.9110(5) 0.1115(3) 0.094 Uiso 1 calc R .
H9B H 0.3040(5) 0.8193(5) 0.1482(3) 0.094 Uiso 1 calc R .
C10 C 0.3131(5) 0.7877(5) 0.0689(3) 0.078(2) Uani 1 d . .
H10A H 0.3051(5) 0.7205(5) 0.0785(3) 0.094 Uiso 1 calc R .
H10B H 0.3896(5) 0.7994(5) 0.0600(3) 0.094 Uiso 1 calc R .
N11 N 0.2424(3) 0.8105(3) 0.0217(2) 0.0513(11) Uani 1 d . .
C12 C 0.2803(4) 0.8049(4) -0.0267(2) 0.0537(15) Uani 1 d . .
H12 H 0.3543(4) 0.7898(4) -0.0309(2) 0.064 Uiso 1 calc R .
C13 C 0.2174(4) 0.8201(4) -0.0742(2) 0.0486(14) Uani 1 d . .
C14 C 0.2724(5) 0.8099(4) -0.1239(2) 0.060(2) Uani 1 d . .
H14 H 0.3478(5) 0.7986(4) -0.1241(2) 0.072 Uiso 1 calc R .
C15 C 0.2172(5) 0.8162(4) -0.1718(3) 0.066(2) Uani 1 d . .
H15 H 0.2550(5) 0.8094(4) -0.2042(3) 0.079 Uiso 1 calc R .
C16 C 0.1051(5) 0.8329(4) -0.1721(2) 0.0558(15) Uani 1 d . .
O161 O 0.0582(4) 0.8374(3) -0.2220(2) 0.0752(13) Uani 1 d . .
C162 C -0.0571(5) 0.8557(5) -0.2256(2) 0.084(2) Uani 1 d . .
H16A H -0.0779(8) 0.8610(31) -0.2629(3) 0.125 Uiso 1 calc R .
H16B H -0.0741(7) 0.9146(16) -0.2073(15) 0.125 Uiso 1 calc R .
H16C H -0.0969(5) 0.8038(15) -0.2092(16) 0.125 Uiso 1 calc R .
C17 C 0.0486(4) 0.8448(4) -0.1245(2) 0.0514(13) Uani 1 d . .
H17 H -0.0264(4) 0.8578(4) -0.1253(2) 0.062 Uiso 1 calc R .
C18 C 0.1028(4) 0.8376(3) -0.0748(2) 0.0445(12) Uani 1 d . .
O18 O 0.0434(3) 0.8461(3) -0.03012(13) 0.0523(9) Uani 1 d . .
O19 O 0.0481(3) 0.6978(3) 0.0616(2) 0.0633(11) Uani 1 d . .
O20 O 0.1601(4) 0.5789(4) 0.0744(2) 0.103(2) Uani 1 d . .
C19 C 0.0949(4) 0.6295(3) 0.0466(2) 0.0466(13) Uani 1 d . .
C20 C 0.0898(6) 0.5949(5) -0.0117(3) 0.103(2) Uani 1 d . .
H20A H 0.1348(35) 0.5386(23) -0.0157(6) 0.154 Uiso 1 calc R .
H20B H 0.1164(41) 0.6446(15) -0.0352(3) 0.154 Uiso 1 calc R .
H20C H 0.0151(9) 0.5796(36) -0.0209(7) 0.154 Uiso 1 calc R .
O21 O 0.1500(3) 1.0059(3) 0.0276(2) 0.0840(15) Uani 1 d . .
O22 O 0.1956(30) 0.6507(34) 0.1783(15) 0.116(12) Uani 0.37(7) d PD 1
H221 H 0.1792(416) 0.5693(104) 0.1856(195) 0.139 Uiso 0.37(7) d PD 1
H222 H 0.2147(247) 0.5940(168) 0.1452(87) 0.139 Uiso 0.37(7) d PD 1
O22' O 0.2038(20) 0.6017(37) 0.1832(8) 0.146(12) Uani 0.63(7) d PD 2
H223 H 0.1381(136) 0.6130(122) 0.1497(62) 0.175 Uiso 0.63(7) d PD 2
H224 H 0.1315(96) 0.6220(136) 0.2116(54) 0.175 Uiso 0.63(7) d PD 2

loop_
_geom_bond_atom_site_label_1
_geom_bond_atom_site_label_2
_geom_bond_distance
_geom_bond_site_symmetry_2
_geom_bond_publ_flag
Mn1 O18 1.887(3) . ?
Mn1 O1 1.891(3) . ?
Mn1 N8 1.974(4) . ?
Mn1 N11 1.975(4) . ?
Mn1 O19 2.235(4) . ?
Mn1 O21 2.309(4) . ?
O1 C1 1.321(6) . ?
C1 C2 1.397(7) . ?
C1 C6 1.412(7) . ?
C2 C3 1.379(7) . ?
C3 O31 1.366(7) . ?
C3 C4 1.390(8) . ?
O31 C32 1.426(7) . ?
C4 C5 1.340(8) . ?
C5 C6 1.403(8) . ?
C6 C7 1.413(8) . ?
C7 N8 1.291(7) . ?
N8 C9 1.466(7) . ?
C9 C10 1.466(8) . ?
C10 N11 1.484(6) . ?
N11 C12 1.285(6) . ?
C12 C13 1.419(7) . ?
C13 C14 1.407(7) . ?
C13 C18 1.414(7) . ?
C14 C15 1.364(8) . ?
C15 C16 1.383(8) . ?
C16 O161 1.361(6) . ?
C16 C17 1.373(7) . ?
O161 C162 1.428(6) . ?
C17 C18 1.400(7) . ?
C18 O18 1.326(6) . ?
O19 C19 1.168(6) . ?
O20 C19 1.264(6) . ?
C19 C20 1.521(8) . ?
